data_4313100
loop_
_publ_author_name
'Udo Beckmann'
'Eckhard Bill'
'Thomas Weyherm\"uller'
'Karl Wieghardt'

_publ_section_title
;
 Dinuclear Cyano Complexes of Cobalt(III) and Iron(III) Containing
 Noninnocent 1,2,4,5-Tetrakis(2-pyridinecarboxamido)benzene Bridging
 Ligands
;
_journal_name_full 'Inorganic Chemistry'
_journal_page_first 1045
_journal_page_last 1056
_journal_paper_doi 10.1021/ic020518z
_journal_volume 42
_journal_year 2003
_chemical_formula_structural '2 [NBu4]+, [C30 H18 N20 O4 Fe2]2-, 3 MeCN'
_chemical_formula_sum 'C68 H99 Fe2 N25 O4'
_chemical_formula_weight 1442.42
_chemical_name_systematic
;
   ?
;
_space_group_IT_number 14
_symmetry_cell_setting monoclinic
_symmetry_space_group_name_Hall '-P 2ybc'
_symmetry_space_group_name_H-M 'P 1 21/c 1'
_atom_sites_solution_hydrogens geom
_atom_sites_solution_primary direct
_atom_sites_solution_secondary difmap
_audit_creation_method SHELXL
_cell_angle_alpha 90.00
_cell_angle_beta 111.34(2)
_cell_angle_gamma 90.00
_cell_formula_units_Z 2
_cell_length_a 14.5944(12)
_cell_length_b 20.215(2)
_cell_length_c 14.4511(12)
_cell_measurement_reflns_used 12475
_cell_measurement_temperature 100(2)
_cell_volume 3971.1(8)
_computing_structure_refinement 'SHELXL-93 (Sheldrick, 1993)'
_computing_structure_solution 'SHELXS-86 (Sheldrick, 1990)'
_diffrn_ambient_temperature 100(2)
_diffrn_measurement_device 'Nonius KappaCCD'
_diffrn_measurement_method '\w, 693 frames a 90 sec. / 1 deg.'
_diffrn_radiation_monochromator graphite
_diffrn_radiation_source 'fine-focus sealed tube'
_diffrn_radiation_type MoK\a
_diffrn_radiation_wavelength 0.71073
_diffrn_reflns_av_R_equivalents 0.0612
_diffrn_reflns_av_sigmaI/netI 0.0429
_diffrn_reflns_limit_h_max 20
_diffrn_reflns_limit_h_min -20
_diffrn_reflns_limit_k_max 28
_diffrn_reflns_limit_k_min -28
_diffrn_reflns_limit_l_max 20
_diffrn_reflns_limit_l_min -20
_diffrn_reflns_number 61805
_diffrn_reflns_theta_max 27.49
_diffrn_reflns_theta_min 1.97
_exptl_absorpt_coefficient_mu 0.425
_exptl_absorpt_correction_type 'Not measured'
_exptl_crystal_colour black
_exptl_crystal_density_diffrn 1.206
_exptl_crystal_description 'opaque block'
_exptl_crystal_F_000 1532
_exptl_crystal_size_max 0.26
_exptl_crystal_size_mid 0.22
_exptl_crystal_size_min 0.12
_refine_diff_density_max 0.929
_refine_diff_density_min -0.846
_refine_diff_density_rms 0.111
_refine_ls_extinction_method none
_refine_ls_goodness_of_fit_all 1.064
_refine_ls_goodness_of_fit_obs 1.165
_refine_ls_matrix_type full
_refine_ls_number_parameters 445
_refine_ls_number_reflns 9071
_refine_ls_number_restraints 4
_refine_ls_restrained_S_all 1.144
_refine_ls_restrained_S_obs 1.165
_refine_ls_R_factor_all 0.1033
_refine_ls_R_factor_obs 0.0719
_refine_ls_shift/esd_max -0.001
_refine_ls_shift/esd_mean 0.000
_refine_ls_structure_factor_coef Fsqd
_refine_ls_weighting_details 'w=1/[\s^2^(Fo^2^)+(0.1690P)^2^+0.5880P] where P=(Fo^2^+2Fc^2^)/3'
_refine_ls_weighting_scheme calc
_refine_ls_wR_factor_all 0.2638
_refine_ls_wR_factor_obs 0.2236
_reflns_number_observed 6302
_reflns_number_total 9114
_reflns_observed_criterion >2sigma(I)
_cod_data_source_file ic020518z_3.cif
_cod_data_source_block 4
_cod_depositor_comments
;
The following automatic conversions were performed:

'_symmetry_cell_setting' value 'Monoclinic' changed to 'monoclinic'
according to the built-in table from CIF Core dictionary named
'cif_core.dic' version 2.4.1 from 2010-06-29.

Automatic conversion script
Id: cif_fix_values 1646 2011-03-28 12:23:43Z adriana 

The following automatic conversions were performed:

'_refine_ls_weighting_scheme' value 'calc
w=1/[\s^2^(Fo^2^)+(0.1690P)^2^+0.5880P] where P=(Fo^2^+2Fc^2^)/3' was
changed to 'calc'. New tag '_refine_ls_weighting_details' was
created. The value of the new tag was set to
'w=1/[\s^2^(Fo^2^)+(0.1690P)^2^+0.5880P] where P=(Fo^2^+2Fc^2^)/3'.

Automatic conversion script
Id: cif_fix_values 3143 2015-03-26 13:38:13Z robertas 
;
_cod_original_cell_volume 3971.1(6)
_cod_database_code 4313100

loop_
_symmetry_equiv_pos_as_xyz
'x, y, z'
'-x, y+1/2, -z+1/2'
'-x, -y, -z'
'x, -y-1/2, z-1/2'

loop_
_atom_site_aniso_label
_atom_site_aniso_U_11
_atom_site_aniso_U_22
_atom_site_aniso_U_33
_atom_site_aniso_U_23
_atom_site_aniso_U_13
_atom_site_aniso_U_12
Fe1 0.0455(3) 0.0240(3) 0.0261(3) 0.0007(2) 0.0158(2) 0.0001(2)
N1 0.065(2) 0.045(2) 0.0262(14) -0.0061(11) 0.0093(13) 0.0222(14)
C2 0.080(3) 0.065(3) 0.037(2) -0.022(2) 0.003(2) 0.032(2)
C3 0.120(4) 0.116(5) 0.030(2) -0.012(2) 0.020(2) 0.074(4)
C4 0.169(6) 0.100(4) 0.058(3) 0.029(3) 0.077(4) 0.085(4)
C5 0.125(4) 0.068(3) 0.056(3) 0.023(2) 0.064(3) 0.049(3)
C6 0.075(2) 0.042(2) 0.031(2) 0.0101(14) 0.030(2) 0.027(2)
O7 0.083(2) 0.0335(13) 0.068(2) 0.0128(11) 0.058(2) 0.0118(12)
C7 0.057(2) 0.032(2) 0.036(2) 0.0098(13) 0.0284(15) 0.0132(14)
N8 0.0459(14) 0.0268(12) 0.0252(12) 0.0024(9) 0.0195(11) 0.0054(11)
C9 0.039(2) 0.0244(14) 0.0236(13) 0.0008(10) 0.0157(12) 0.0044(11)
C10 0.042(2) 0.0223(13) 0.0238(13) 0.0008(10) 0.0160(12) 0.0009(11)
C11 0.042(2) 0.0249(14) 0.0276(14) 0.0034(11) 0.0194(12) 0.0023(12)
N12 0.0437(14) 0.0217(12) 0.0253(12) -0.0014(9) 0.0170(11) 0.0009(10)
O13 0.099(2) 0.0314(12) 0.0376(13) -0.0055(9) 0.0426(14) -0.0150(12)
C13 0.056(2) 0.0271(15) 0.028(2) 0.0002(11) 0.0222(14) -0.0043(13)
C14 0.052(2) 0.0257(15) 0.029(2) 0.0005(11) 0.0151(14) -0.0028(13)
C15 0.083(3) 0.032(2) 0.041(2) 0.0018(14) 0.026(2) -0.014(2)
C16 0.081(3) 0.026(2) 0.052(2) 0.001(2) 0.014(2) -0.014(2)
C17 0.070(3) 0.029(2) 0.061(2) -0.013(2) 0.020(2) -0.001(2)
C18 0.059(2) 0.037(2) 0.049(2) -0.014(2) 0.023(2) 0.000(2)
N19 0.048(2) 0.0305(13) 0.0292(13) -0.0042(10) 0.0156(12) 0.0023(11)
N21 0.053(2) 0.082(3) 0.070(3) 0.030(2) 0.008(2) -0.005(2)
N22 0.044(2) 0.233(8) 0.051(2) -0.023(3) 0.014(2) 0.000(3)
N23 0.104(5) 0.185(7) 0.128(5) 0.015(5) 0.022(4) 0.004(5)
N25 0.053(2) 0.048(2) 0.037(2) 0.0137(13) 0.0159(14) -0.0022(14)
N26 0.057(2) 0.063(2) 0.042(2) 0.017(2) 0.019(2) -0.003(2)
N27 0.096(3) 0.085(3) 0.070(3) 0.008(2) 0.032(2) 0.026(3)
N30 0.043(2) 0.054(2) 0.050(2) -0.0049(14) 0.0148(14) 0.0006(14)
C31 0.050(2) 0.071(3) 0.071(3) 0.009(2) 0.019(2) 0.007(2)
C32 0.070(3) 0.066(3) 0.094(4) 0.013(3) 0.035(3) 0.013(2)
C35 0.040(2) 0.065(2) 0.053(2) -0.013(2) 0.013(2) -0.008(2)
C36 0.055(2) 0.055(2) 0.057(2) -0.006(2) 0.021(2) -0.008(2)
C37 0.051(2) 0.066(3) 0.106(4) -0.019(3) 0.037(3) -0.011(2)
C38 0.079(3) 0.065(3) 0.120(5) -0.005(3) 0.044(3) -0.018(3)
C39 0.042(2) 0.063(2) 0.055(2) -0.012(2) 0.019(2) -0.002(2)
C40 0.050(2) 0.151(6) 0.073(3) -0.044(3) 0.029(2) -0.014(3)
C41 0.065(3) 0.098(4) 0.067(3) -0.021(3) 0.036(2) -0.011(2)
C42 0.078(4) 0.151(6) 0.082(4) -0.037(4) 0.044(3) -0.013(4)
C43 0.042(2) 0.049(2) 0.049(2) 0.000(2) 0.013(2) -0.001(2)
C44 0.056(2) 0.073(3) 0.041(2) 0.003(2) 0.017(2) -0.004(2)
C45 0.058(2) 0.054(2) 0.045(2) 0.000(2) 0.020(2) 0.000(2)
C46 0.092(3) 0.079(3) 0.047(2) 0.004(2) 0.038(2) -0.009(3)
N50 0.090(5) 0.265(11) 0.234(11) 0.036(8) 0.089(6) 0.010(6)
C50 0.058(3) 0.171(8) 0.116(6) 0.032(5) 0.029(4) -0.008(4)
C51 0.104(5) 0.132(6) 0.102(5) 0.002(4) 0.029(4) -0.008(4)

loop_
_atom_site_label
_atom_site_type_symbol
_atom_site_fract_x
_atom_site_fract_y
_atom_site_fract_z
_atom_site_U_iso_or_equiv
_atom_site_thermal_displace_type
_atom_site_occupancy
_atom_site_calc_flag
_atom_site_refinement_flags
_atom_site_disorder_group
Fe1 Fe 0.48836(3) 0.66101(2) 0.65490(3) 0.0311(2) Uani 1 d . .
N1 N 0.4200(2) 0.65702(14) 0.7576(2) 0.0475(8) Uani 1 d . .
C2 C 0.4047(3) 0.7066(2) 0.8124(3) 0.0657(13) Uani 1 d . .
H2 H 0.4285(3) 0.7496(2) 0.8070(3) 0.079 Uiso 1 calc R .
C3 C 0.3549(4) 0.6962(3) 0.8768(3) 0.091(2) Uani 1 d . .
H3 H 0.3452(4) 0.7319(3) 0.9151(3) 0.109 Uiso 1 calc R .
C4 C 0.3201(5) 0.6351(3) 0.8851(4) 0.099(2) Uani 1 d . .
H4 H 0.2866(5) 0.6276(3) 0.9296(4) 0.119 Uiso 1 calc R .
C5 C 0.3339(4) 0.5837(2) 0.8277(3) 0.074(2) Uani 1 d . .
H5 H 0.3095(4) 0.5406(2) 0.8317(3) 0.089 Uiso 1 calc R .
C6 C 0.3838(3) 0.5965(2) 0.7649(2) 0.0465(9) Uani 1 d . .
O7 O 0.3648(2) 0.48775(12) 0.6990(2) 0.0529(7) Uani 1 d . .
C7 C 0.3981(3) 0.5440(2) 0.6980(2) 0.0384(7) Uani 1 d . .
N8 N 0.4461(2) 0.56744(12) 0.6421(2) 0.0308(5) Uani 1 d . .
C9 C 0.4704(2) 0.53035(13) 0.5716(2) 0.0280(6) Uani 1 d . .
C10 C 0.5171(2) 0.56766(13) 0.5184(2) 0.0282(6) Uani 1 d . .
C11 C 0.4530(2) 0.46261(14) 0.5525(2) 0.0295(6) Uani 1 d . .
H11 H 0.4212(2) 0.43756(14) 0.5876(2) 0.035 Uiso 1 calc R .
N12 N 0.5310(2) 0.63478(12) 0.5458(2) 0.0290(5) Uani 1 d . .
O13 O 0.5762(2) 0.67685(12) 0.4187(2) 0.0509(7) Uani 1 d . .
C13 C 0.5596(3) 0.6819(2) 0.4966(2) 0.0350(7) Uani 1 d . .
C14 C 0.5721(3) 0.74745(14) 0.5490(2) 0.0355(7) Uani 1 d . .
C15 C 0.6094(3) 0.8020(2) 0.5167(3) 0.0511(9) Uani 1 d . .
H15 H 0.6266(3) 0.7994(2) 0.4593(3) 0.061 Uiso 1 calc R .
C16 C 0.6211(3) 0.8605(2) 0.5702(3) 0.0558(10) Uani 1 d . .
H16 H 0.6458(3) 0.8989(2) 0.5492(3) 0.067 Uiso 1 calc R .
C17 C 0.5971(3) 0.8629(2) 0.6530(3) 0.0546(10) Uani 1 d . .
H17 H 0.6053(3) 0.9026(2) 0.6903(3) 0.065 Uiso 1 calc R .
C18 C 0.5602(3) 0.8060(2) 0.6820(3) 0.0472(8) Uani 1 d . .
H18 H 0.5443(3) 0.8075(2) 0.7401(3) 0.057 Uiso 1 calc R .
N19 N 0.5466(2) 0.74978(13) 0.6306(2) 0.0353(6) Uani 1 d . .
N21 N 0.6132(3) 0.6471(2) 0.7706(3) 0.0725(11) Uani 1 d . .
N22 N 0.6832(3) 0.6671(3) 0.8116(3) 0.110(2) Uani 1 d . .
N23 N 0.7517(5) 0.7058(4) 0.8479(5) 0.145(2) Uani 1 d . .
N25 N 0.3560(2) 0.6971(2) 0.5616(2) 0.0463(7) Uani 1 d . .
N26 N 0.3159(2) 0.7437(2) 0.5800(2) 0.0541(8) Uani 1 d . .
N27 N 0.2761(3) 0.7905(2) 0.5948(3) 0.0831(12) Uani 1 d . .
N30 N 0.1917(2) 0.5535(2) 0.3192(2) 0.0496(7) Uani 1 d . .
C31 C 0.1247(3) 0.6073(2) 0.2555(4) 0.0647(11) Uani 1 d . .
H31A H 0.1093(3) 0.5962(2) 0.1848(4) 0.078 Uiso 1 calc R .
H31B H 0.0620(3) 0.6067(2) 0.2674(4) 0.078 Uiso 1 calc R .
C32 C 0.1654(4) 0.6766(2) 0.2733(4) 0.0752(13) Uani 1 d D .
H32A H 0.2238(4) 0.6801(2) 0.2542(4) 0.090 Uiso 1 calc R 1
H32B H 0.1853(4) 0.6882(2) 0.3445(4) 0.090 Uiso 1 calc R 1
C33 C 0.0850(9) 0.7234(6) 0.2104(10) 0.102(4) Uiso 0.471(10) d PD 1
H33A H 0.0341(9) 0.7229(6) 0.2408(10) 0.123 Uiso 0.471(10) calc PR 1
H33B H 0.1146(9) 0.7681(6) 0.2228(10) 0.123 Uiso 0.471(10) calc PR 1
C34 C 0.0291(11) 0.7195(9) 0.0993(9) 0.125(6) Uiso 0.471(10) d PD 1
H34A H -0.0184(11) 0.7559(9) 0.0785(9) 0.187 Uiso 0.471(10) calc PR 1
H34B H -0.0059(11) 0.6772(9) 0.0828(9) 0.187 Uiso 0.471(10) calc PR 1
H34C H 0.0754(11) 0.7229(9) 0.0646(9) 0.187 Uiso 0.471(10) calc PR 1
C33X C 0.0920(8) 0.7326(5) 0.2578(9) 0.092(4) Uiso 0.529(10) d PD 2
H33C H 0.0365(8) 0.7257(5) 0.1941(9) 0.111 Uiso 0.529(10) calc PR 2
H33D H 0.1242(8) 0.7749(5) 0.2531(9) 0.111 Uiso 0.529(10) calc PR 2
C34X C 0.0522(11) 0.7374(8) 0.3413(10) 0.126(5) Uiso 0.529(10) d PD 2
H34D H 0.0053(11) 0.7741(8) 0.3279(10) 0.189 Uiso 0.529(10) calc PR 2
H34E H 0.1066(11) 0.7452(8) 0.4044(10) 0.189 Uiso 0.529(10) calc PR 2
H34F H 0.0189(11) 0.6960(8) 0.3454(10) 0.189 Uiso 0.529(10) calc PR 2
C35 C 0.1389(3) 0.4889(2) 0.2875(3) 0.0534(9) Uani 1 d . .
H35A H 0.1255(3) 0.4828(2) 0.2158(3) 0.064 Uiso 1 calc R .
H35B H 0.0746(3) 0.4920(2) 0.2958(3) 0.064 Uiso 1 calc R .
C36 C 0.1917(3) 0.4274(2) 0.3422(3) 0.0556(10) Uani 1 d . .
H36A H 0.2013(3) 0.4308(2) 0.4135(3) 0.067 Uiso 1 calc R .
H36B H 0.2573(3) 0.4241(2) 0.3369(3) 0.067 Uiso 1 calc R .
C37 C 0.1315(3) 0.3652(2) 0.2977(4) 0.0719(13) Uani 1 d . .
H37A H 0.0667(3) 0.3684(2) 0.3047(4) 0.086 Uiso 1 calc R .
H37B H 0.1201(3) 0.3631(2) 0.2259(4) 0.086 Uiso 1 calc R .
C38 C 0.1819(4) 0.3022(3) 0.3471(5) 0.086(2) Uani 1 d . .
H38A H 0.1406(4) 0.2641(3) 0.3161(5) 0.129 Uiso 1 calc R .
H38B H 0.1922(4) 0.3035(3) 0.4180(5) 0.129 Uiso 1 calc R .
H38C H 0.2456(4) 0.2982(3) 0.3392(5) 0.129 Uiso 1 calc R .
C39 C 0.2155(3) 0.5655(2) 0.4287(3) 0.0529(9) Uani 1 d . .
H39A H 0.2544(3) 0.6068(2) 0.4478(3) 0.064 Uiso 1 calc R .
H39B H 0.2575(3) 0.5288(2) 0.4665(3) 0.064 Uiso 1 calc R .
C40 C 0.1261(3) 0.5712(4) 0.4594(4) 0.089(2) Uani 1 d . .
H40A H 0.0840(3) 0.6082(4) 0.4227(4) 0.107 Uiso 1 calc R .
H40B H 0.0871(3) 0.5300(4) 0.4414(4) 0.107 Uiso 1 calc R .
C41 C 0.1567(3) 0.5830(3) 0.5695(4) 0.0734(13) Uani 1 d . .
H41A H 0.1959(3) 0.5448(3) 0.6057(4) 0.088 Uiso 1 calc R .
H41B H 0.1992(3) 0.6227(3) 0.5877(4) 0.088 Uiso 1 calc R .
C42 C 0.0707(4) 0.5927(4) 0.6018(4) 0.099(2) Uani 1 d . .
H42A H 0.0946(4) 0.6002(4) 0.6737(4) 0.149 Uiso 1 calc R .
H42B H 0.0290(4) 0.5532(4) 0.5853(4) 0.149 Uiso 1 calc R .
H42C H 0.0323(4) 0.6311(4) 0.5674(4) 0.149 Uiso 1 calc R .
C43 C 0.2892(3) 0.5534(2) 0.3032(3) 0.0477(8) Uani 1 d . .
H43A H 0.3346(3) 0.5225(2) 0.3517(3) 0.057 Uiso 1 calc R .
H43B H 0.3182(3) 0.5982(2) 0.3179(3) 0.057 Uiso 1 calc R .
C44 C 0.2832(3) 0.5337(2) 0.1992(3) 0.0569(10) Uani 1 d . .
H44A H 0.2671(3) 0.4861(2) 0.1886(3) 0.068 Uiso 1 calc R .
H44B H 0.2296(3) 0.5589(2) 0.1493(3) 0.068 Uiso 1 calc R .
C45 C 0.3791(3) 0.5471(2) 0.1844(3) 0.0517(9) Uani 1 d . .
H45A H 0.4344(3) 0.5319(2) 0.2440(3) 0.062 Uiso 1 calc R .
H45B H 0.3864(3) 0.5954(2) 0.1780(3) 0.062 Uiso 1 calc R .
C46 C 0.3855(4) 0.5129(2) 0.0933(3) 0.0691(12) Uani 1 d . .
H46A H 0.4488(4) 0.5232(2) 0.0875(3) 0.104 Uiso 1 calc R .
H46B H 0.3319(4) 0.5284(2) 0.0338(3) 0.104 Uiso 1 calc R .
H46C H 0.3799(4) 0.4649(2) 0.0998(3) 0.104 Uiso 1 calc R .
N50 N 0.1233(5) 0.4267(6) 0.7393(8) 0.188(4) Uani 1 d . .
C50 C 0.1568(5) 0.3995(5) 0.6894(6) 0.116(3) Uani 1 d . .
C51 C 0.1967(5) 0.3690(4) 0.6234(6) 0.115(2) Uani 1 d . .
H51A H 0.1461(12) 0.3670(24) 0.5565(10) 0.173 Uiso 1 calc R .
H51B H 0.2185(36) 0.3240(10) 0.6466(22) 0.173 Uiso 1 calc R .
H51C H 0.2528(24) 0.3949(14) 0.6217(30) 0.173 Uiso 1 calc R .
C61 C -0.0700(16) 0.5470(11) 0.0127(16) 0.161(7) Uiso 0.50 d P .
C62 C -0.0423(13) 0.4849(10) 0.0249(14) 0.143(6) Uiso 0.50 d P .
C63 C -0.0536(16) 0.4245(11) 0.0462(16) 0.167(7) Uiso 0.50 d P .

loop_
_atom_type_symbol
_atom_type_description
_atom_type_scat_dispersion_real
_atom_type_scat_dispersion_imag
_atom_type_scat_source
C C 0.0033 0.0016 'International Tables Vol C Tables 4.2.6.8 and 6.1.1.4'
H H 0.0000 0.0000 'International Tables Vol C Tables 4.2.6.8 and 6.1.1.4'
N N 0.0061 0.0033 'International Tables Vol C Tables 4.2.6.8 and 6.1.1.4'
O O 0.0106 0.0060 'International Tables Vol C Tables 4.2.6.8 and 6.1.1.4'
Fe Fe 0.3463 0.8444 'International Tables Vol C Tables 4.2.6.8 and 6.1.1.4'

loop_
_geom_angle_atom_site_label_1
_geom_angle_atom_site_label_2
_geom_angle_atom_site_label_3
_geom_angle
_geom_angle_site_symmetry_1
_geom_angle_site_symmetry_3
_geom_angle_publ_flag
N12 Fe1 N8 81.11(10) . . ?
N12 Fe1 N21 100.1(2) . . ?
N8 Fe1 N21 95.87(14) . . ?
N12 Fe1 N25 93.76(11) . . ?
N8 Fe1 N25 95.26(12) . . ?
N21 Fe1 N25 163.4(2) . . ?
N12 Fe1 N19 80.13(10) . . ?
N8 Fe1 N19 161.24(10) . . ?
N21 Fe1 N19 87.60(14) . . ?
N25 Fe1 N19 85.81(11) . . ?
N12 Fe1 N1 160.07(12) . . ?
N8 Fe1 N1 79.32(11) . . ?
N21 Fe1 N1 85.71(15) . . ?
N25 Fe1 N1 84.30(11) . . ?
N19 Fe1 N1 119.38(11) . . ?
C2 N1 C6 118.4(4) . . ?
C2 N1 Fe1 128.3(3) . . ?
C6 N1 Fe1 113.3(2) . . ?
N1 C2 C3 121.4(5) . . ?
C4 C3 C2 120.0(4) . . ?
C3 C4 C5 119.2(5) . . ?
C6 C5 C4 118.6(5) . . ?
N1 C6 C5 122.4(3) . . ?
N1 C6 C7 116.1(3) . . ?
C5 C6 C7 121.5(4) . . ?
O7 C7 N8 128.8(3) . . ?
O7 C7 C6 119.7(3) . . ?
N8 C7 C6 111.5(3) . . ?
C7 N8 C9 125.0(3) . . ?
C7 N8 Fe1 119.8(2) . . ?
C9 N8 Fe1 115.1(2) . . ?
C11 C9 N8 126.0(2) . . ?
C11 C9 C10 120.1(2) . . ?
N8 C9 C10 114.0(2) . . ?
C11 C10 N12 125.4(2) 3_666 . ?
C11 C10 C9 120.4(3) 3_666 . ?
N12 C10 C9 114.1(2) . . ?
C10 C11 C9 119.5(3) 3_666 . ?
C13 N12 C10 125.1(2) . . ?
C13 N12 Fe1 118.9(2) . . ?
C10 N12 Fe1 115.5(2) . . ?
O13 C13 N12 128.6(3) . . ?
O13 C13 C14 120.1(3) . . ?
N12 C13 C14 111.3(2) . . ?
N19 C14 C15 122.0(3) . . ?
N19 C14 C13 116.4(3) . . ?
C15 C14 C13 121.5(3) . . ?
C14 C15 C16 118.3(3) . . ?
C17 C16 C15 120.0(3) . . ?
C16 C17 C18 119.0(3) . . ?
N19 C18 C17 122.0(3) . . ?
C18 N19 C14 118.7(3) . . ?
C18 N19 Fe1 129.2(2) . . ?
C14 N19 Fe1 112.1(2) . . ?
N22 N21 Fe1 144.9(5) . . ?
N21 N22 N23 162.6(8) . . ?
N26 N25 Fe1 123.9(3) . . ?
N27 N26 N25 177.6(4) . . ?
C35 N30 C39 110.9(3) . . ?
C35 N30 C43 110.8(3) . . ?
C39 N30 C43 106.7(3) . . ?
C35 N30 C31 106.9(3) . . ?
C39 N30 C31 111.7(3) . . ?
C43 N30 C31 109.8(3) . . ?
C32 C31 N30 115.7(4) . . ?
C31 C32 C33X 117.0(6) . . ?
C31 C32 C33 107.7(7) . . ?
C34 C33 C32 126.9(12) . . ?
C32 C33X C34X 112.6(9) . . ?
N30 C35 C36 116.5(3) . . ?
C35 C36 C37 110.3(4) . . ?
C38 C37 C36 112.7(4) . . ?
N30 C39 C40 114.9(3) . . ?
C41 C40 C39 111.3(4) . . ?
C42 C41 C40 112.9(4) . . ?
N30 C43 C44 115.4(3) . . ?
C45 C44 C43 111.5(3) . . ?
C44 C45 C46 113.1(3) . . ?
N50 C50 C51 176.6(10) . . ?
C62 C61 C62 59.2(16) . 3_565 ?
C63 C62 C61 152.0(23) . . ?
C63 C62 C62 126.9(24) . 3_565 ?
C61 C62 C62 80.7(18) . 3_565 ?
C63 C62 C61 87.0(18) . 3_565 ?
C61 C62 C61 120.8(16) . 3_565 ?
C62 C62 C61 40.0(9) 3_565 3_565 ?

loop_
_geom_bond_atom_site_label_1
_geom_bond_atom_site_label_2
_geom_bond_distance
_geom_bond_site_symmetry_2
_geom_bond_publ_flag
Fe1 N12 1.966(2) . ?
Fe1 N8 1.977(2) . ?
Fe1 N21 1.993(4) . ?
Fe1 N25 2.046(3) . ?
Fe1 N19 2.070(3) . ?
Fe1 N1 2.070(3) . ?
N1 C2 1.344(4) . ?
N1 C6 1.352(5) . ?
C2 C3 1.390(7) . ?
C3 C4 1.356(9) . ?
C4 C5 1.390(6) . ?
C5 C6 1.379(5) . ?
C6 C7 1.500(4) . ?
O7 C7 1.239(4) . ?
C7 N8 1.335(4) . ?
N8 C9 1.409(3) . ?
C9 C11 1.402(4) . ?
C9 C10 1.417(4) . ?
C10 C11 1.392(4) 3_666 ?
C10 N12 1.407(4) . ?
C11 C10 1.392(4) 3_666 ?
N12 C13 1.343(4) . ?
O13 C13 1.240(4) . ?
C13 C14 1.503(4) . ?
C14 N19 1.361(4) . ?
C14 C15 1.384(4) . ?
C15 C16 1.391(5) . ?
C16 C17 1.364(6) . ?
C17 C18 1.397(5) . ?
C18 N19 1.333(4) . ?
N21 N22 1.058(6) . ?
N22 N23 1.227(8) . ?
N25 N26 1.190(5) . ?
N26 N27 1.169(5) . ?
N30 C35 1.501(5) . ?
N30 C39 1.510(5) . ?
N30 C43 1.523(5) . ?
N30 C31 1.527(5) . ?
C31 C32 1.507(7) . ?
C32 C33X 1.517(5) . ?
C32 C33 1.523(5) . ?
C33 C34 1.516(5) . ?
C33X C34X 1.520(5) . ?
C35 C36 1.524(6) . ?
C36 C37 1.534(6) . ?
C37 C38 1.513(8) . ?
C39 C40 1.528(5) . ?
C40 C41 1.508(6) . ?
C41 C42 1.503(6) . ?
C43 C44 1.527(5) . ?
C44 C45 1.515(5) . ?
C45 C46 1.521(6) . ?
N50 C50 1.147(11) . ?
C50 C51 1.427(11) . ?
C61 C62 1.31(2) . ?
C61 C62 2.01(3) 3_565 ?
C62 C63 1.28(2) . ?
C62 C62 1.75(4) 3_565 ?
C62 C61 2.01(3) 3_565 ?
